data_4110647
loop_
_publ_author_name
'Cai-Feng Wang'
'Jing-Lin Zuo'
'Bart M. Bartlett'
'You Song'
'Jeffrey R. Long'
'Xiao-Zeng You'

_publ_section_title
;
 Symmetry-Based Magnetic Anisotropy in the Trigonal Bipyramidal Cluster
 [Tp2(Me3tacn)3Cu3Fe2(CN)6]4+
;
_journal_name_full 'Journal of the American Chemical Society'
_journal_page_first 7162
_journal_page_last 7163
_journal_paper_doi 10.1021/ja061788+
_journal_volume 128
_journal_year 2006
_chemical_formula_sum 'C51 H87 B2 Cl4 Cu3 Fe2 N27 O18'
_chemical_formula_weight 1832.22
_chemical_name_systematic
; 
 ? 
;
_space_group_IT_number 14
_symmetry_cell_setting monoclinic
_symmetry_space_group_name_Hall '-P 2ybc'
_symmetry_space_group_name_H-M 'P 1 21/c 1'
_atom_sites_solution_hydrogens geom
_atom_sites_solution_primary direct
_atom_sites_solution_secondary difmap
_audit_creation_method SHELXL-97
_cell_angle_alpha 90.00
_cell_angle_beta 100.535(6)
_cell_angle_gamma 90.00
_cell_formula_units_Z 4
_cell_length_a 12.522(4)
_cell_length_b 27.459(9)
_cell_length_c 25.613(8)
_cell_measurement_reflns_used 2012
_cell_measurement_temperature 293(2)
_cell_measurement_theta_max 26.1
_cell_measurement_theta_min 2.1
_cell_volume 8658(5)
_computing_cell_refinement SMART
_computing_data_collection 'SMART (Bruker, 2000)'
_computing_data_reduction 'SAINT (Bruker, 2000)'
_computing_molecular_graphics SHELXTL
_computing_publication_material SHELXTL
_computing_structure_refinement SHELXTL
_computing_structure_solution 'SHELXTL (Bruker, 2000)'
_diffrn_ambient_temperature 293(2)
_diffrn_measured_fraction_theta_full 0.996
_diffrn_measured_fraction_theta_max 0.996
_diffrn_measurement_device_type 'Bruker Smart Aepex CCD area detector'
_diffrn_measurement_method 'phi and omega scans'
_diffrn_radiation_monochromator graphite
_diffrn_radiation_source 'sealed tube'
_diffrn_radiation_type MoK\a
_diffrn_radiation_wavelength 0.71073
_diffrn_reflns_av_R_equivalents 0.0460
_diffrn_reflns_av_sigmaI/netI 0.0771
_diffrn_reflns_limit_h_max 13
_diffrn_reflns_limit_h_min -15
_diffrn_reflns_limit_k_max 30
_diffrn_reflns_limit_k_min -33
_diffrn_reflns_limit_l_max 31
_diffrn_reflns_limit_l_min -31
_diffrn_reflns_number 46105
_diffrn_reflns_theta_full 26.00
_diffrn_reflns_theta_max 26.00
_diffrn_reflns_theta_min 1.78
_exptl_absorpt_coefficient_mu 1.247
_exptl_absorpt_correction_T_max 0.72
_exptl_absorpt_correction_T_min 0.70
_exptl_absorpt_correction_type multi-scan
_exptl_absorpt_process_details 'SADABS, Bruker(2000)'
_exptl_crystal_colour 'dark brown'
_exptl_crystal_density_diffrn 1.406
_exptl_crystal_description block
_exptl_crystal_F_000 3772
_exptl_crystal_size_max 0.30
_exptl_crystal_size_mid 0.26
_exptl_crystal_size_min 0.26
_refine_diff_density_max 0.552
_refine_diff_density_min -0.515
_refine_diff_density_rms 0.066
_refine_ls_extinction_method none
_refine_ls_goodness_of_fit_ref 0.956
_refine_ls_hydrogen_treatment constr
_refine_ls_matrix_type fullcycle
_refine_ls_number_parameters 1054
_refine_ls_number_reflns 16965
_refine_ls_number_restraints 0
_refine_ls_restrained_S_all 0.956
_refine_ls_R_factor_all 0.0846
_refine_ls_R_factor_gt 0.0531
_refine_ls_shift/su_max 0.000
_refine_ls_shift/su_mean 0.000
_refine_ls_structure_factor_coef Fsqd
_refine_ls_weighting_details 'calc w=1/[\s^2^(Fo^2^)+(0.05P)^2^+1.55P] where P=(Fo^2^+2Fc^2^)/3'
_refine_ls_weighting_scheme calc
_refine_ls_wR_factor_gt 0.1025
_refine_ls_wR_factor_ref 0.1086
_reflns_number_gt 11182
_reflns_number_total 16965
_reflns_threshold_expression >2sigma(I)
_cod_data_source_file ja061788si20060315_104438.cif
_cod_data_source_block 50905am
_cod_database_code 4110647

loop_
_symmetry_equiv_pos_as_xyz
'x, y, z'
'-x, y+1/2, -z+1/2'
'-x, -y, -z'
'x, -y-1/2, z-1/2'

loop_
_atom_site_label
_atom_site_type_symbol
_atom_site_fract_x
_atom_site_fract_y
_atom_site_fract_z
_atom_site_U_iso_or_equiv
_atom_site_adp_type
_atom_site_occupancy
_atom_site_symmetry_multiplicity
_atom_site_calc_flag
_atom_site_refinement_flags
B1 B 0.3725(3) 0.14315(16) 0.05598(18) 0.0495(10) Uani 1 1 d .
H100 H 0.4144 0.1276 0.0317 0.059 Uiso 1 1 calc R
B2 B -0.1661(4) 0.35430(16) 0.35664(18) 0.0532(11) Uani 1 1 d .
H101 H -0.2081 0.3732 0.3783 0.064 Uiso 1 1 calc R
C1 C 0.2966(3) 0.08907(15) 0.17310(17) 0.0588(10) Uani 1 1 d .
H1 H 0.2623 0.0897 0.2023 0.071 Uiso 1 1 calc R
C2 C 0.3528(3) 0.05033(13) 0.15811(15) 0.0483(9) Uani 1 1 d .
H2 H 0.3632 0.0205 0.1756 0.058 Uiso 1 1 calc R
C3 C 0.3908(3) 0.06247(12) 0.11367(16) 0.0499(9) Uani 1 1 d .
H3 H 0.4317 0.0431 0.0949 0.060 Uiso 1 1 calc R
C4 C 0.4337(3) 0.25746(13) 0.12498(15) 0.0499(9) Uani 1 1 d .
H4 H 0.4174 0.2820 0.1473 0.060 Uiso 1 1 calc R
C5 C 0.5151(3) 0.25928(14) 0.09627(15) 0.0481(9) Uani 1 1 d .
H5 H 0.5654 0.2841 0.0959 0.058 Uiso 1 1 calc R
C6 C 0.5070(3) 0.21709(13) 0.06830(15) 0.0459(9) Uani 1 1 d .
H6 H 0.5514 0.2083 0.0444 0.055 Uiso 1 1 calc R
C7 C 0.0996(3) 0.19160(13) 0.02278(15) 0.0491(9) Uani 1 1 d .
H7 H 0.0407 0.2083 0.0316 0.059 Uiso 1 1 calc R
C8 C 0.1062(3) 0.17383(14) -0.02812(15) 0.0515(9) Uani 1 1 d .
H8 H 0.0544 0.1765 -0.0590 0.062 Uiso 1 1 calc R
C9 C 0.2046(3) 0.15199(14) -0.02218(14) 0.0487(9) Uani 1 1 d .
H9 H 0.2320 0.1358 -0.0488 0.058 Uiso 1 1 calc R
C10 C 0.1826(3) 0.25663(12) 0.12587(13) 0.0418(8) Uani 1 1 d .
C11 C 0.2844(3) 0.19985(12) 0.20853(14) 0.0413(8) Uani 1 1 d .
C12 C 0.1024(3) 0.17197(11) 0.14752(14) 0.0391(7) Uani 1 1 d .
C13 C -0.0882(3) 0.22837(15) 0.37585(15) 0.0555(10) Uani 1 1 d .
H13 H -0.0544 0.2004 0.3664 0.067 Uiso 1 1 calc R
C14 C -0.1438(3) 0.23122(15) 0.41734(15) 0.0551(10) Uani 1 1 d .
H14 H -0.1542 0.2064 0.4406 0.066 Uiso 1 1 calc R
C15 C -0.1801(3) 0.27775(14) 0.41728(14) 0.0490(9) Uani 1 1 d .
H15 H -0.2211 0.2907 0.4408 0.059 Uiso 1 1 calc R
C16 C 0.1025(3) 0.38061(12) 0.33500(16) 0.0494(9) Uani 1 1 d .
H16 H 0.1621 0.3733 0.3195 0.059 Uiso 1 1 calc R
C17 C 0.0976(3) 0.41917(12) 0.36742(15) 0.0479(9) Uani 1 1 d .
H17 H 0.1510 0.4423 0.3788 0.057 Uiso 1 1 calc R
C18 C -0.0053(3) 0.41615(13) 0.37964(15) 0.0516(9) Uani 1 1 d .
H18 H -0.0351 0.4379 0.4009 0.062 Uiso 1 1 calc R
C19 C -0.2429(3) 0.32424(14) 0.21696(16) 0.0528(9) Uani 1 1 d .
H19 H -0.2306 0.3083 0.1866 0.063 Uiso 1 1 calc R
C20 C -0.3333(3) 0.35353(15) 0.21978(17) 0.0579(10) Uani 1 1 d .
H20 H -0.3907 0.3610 0.1925 0.069 Uiso 1 1 calc R
C21 C -0.3188(3) 0.36855(14) 0.27098(16) 0.0526(9) Uani 1 1 d .
H21 H -0.3666 0.3883 0.2852 0.063 Uiso 1 1 calc R
C22 C 0.0132(3) 0.31895(12) 0.22668(14) 0.0405(8) Uani 1 1 d .
C23 C -0.0749(3) 0.23475(12) 0.25129(14) 0.0407(8) Uani 1 1 d .
C24 C 0.1079(3) 0.26507(12) 0.31157(13) 0.0407(8) Uani 1 1 d .
C25 C 0.4931(3) 0.29267(14) 0.37844(16) 0.0562(10) Uani 1 1 d .
H25A H 0.5033 0.3276 0.3764 0.067 Uiso 1 1 calc R
H25B H 0.5620 0.2781 0.3942 0.067 Uiso 1 1 calc R
C26 C 0.4077(3) 0.28151(15) 0.41222(17) 0.0598(11) Uani 1 1 d .
H26A H 0.4360 0.2912 0.4485 0.072 Uiso 1 1 calc R
H26B H 0.3440 0.3013 0.3996 0.072 Uiso 1 1 calc R
C27 C 0.2818(3) 0.22170(14) 0.43949(15) 0.0537(10) Uani 1 1 d .
H27A H 0.2530 0.1894 0.4328 0.081 Uiso 1 1 calc R
H27B H 0.2263 0.2452 0.4268 0.081 Uiso 1 1 calc R
H27C H 0.3060 0.2260 0.4770 0.081 Uiso 1 1 calc R
C28 C 0.4675(3) 0.19613(14) 0.43723(15) 0.0557(10) Uani 1 1 d .
H28A H 0.5337 0.2152 0.4443 0.067 Uiso 1 1 calc R
H28B H 0.4540 0.1834 0.4708 0.067 Uiso 1 1 calc R
C29 C 0.4808(3) 0.15512(14) 0.40108(15) 0.0567(10) Uani 1 1 d .
H29A H 0.5510 0.1400 0.4130 0.068 Uiso 1 1 calc R
H29B H 0.4254 0.1308 0.4030 0.068 Uiso 1 1 calc R
C30 C 0.4626(3) 0.12651(14) 0.31153(16) 0.0572(10) Uani 1 1 d .
H30A H 0.4653 0.1355 0.2756 0.086 Uiso 1 1 calc R
H30B H 0.3946 0.1107 0.3127 0.086 Uiso 1 1 calc R
H30C H 0.5212 0.1046 0.3245 0.086 Uiso 1 1 calc R
C31 C 0.5725(3) 0.19832(13) 0.33976(16) 0.0538(10) Uani 1 1 d .
H31A H 0.6126 0.2065 0.3747 0.065 Uiso 1 1 calc R
H31B H 0.6185 0.1780 0.3223 0.065 Uiso 1 1 calc R
C32 C 0.5454(3) 0.24356(13) 0.30867(15) 0.0493(9) Uani 1 1 d .
H32A H 0.5230 0.2351 0.2715 0.059 Uiso 1 1 calc R
H32B H 0.6102 0.2635 0.3118 0.059 Uiso 1 1 calc R
C33 C 0.4135(3) 0.31134(14) 0.28806(16) 0.0537(10) Uani 1 1 d .
H33A H 0.3687 0.3332 0.3039 0.081 Uiso 1 1 calc R
H33B H 0.3712 0.2968 0.2570 0.081 Uiso 1 1 calc R
H33C H 0.4729 0.3291 0.2783 0.081 Uiso 1 1 calc R
C34 C 0.2955(3) 0.38672(15) 0.18977(17) 0.0612(11) Uani 1 1 d .
H34A H 0.3318 0.3615 0.1739 0.092 Uiso 1 1 calc R
H34B H 0.2642 0.3733 0.2181 0.092 Uiso 1 1 calc R
H34C H 0.3468 0.4116 0.2036 0.092 Uiso 1 1 calc R
C35 C 0.2503(3) 0.42307(15) 0.10307(16) 0.0581(10) Uani 1 1 d .
H35A H 0.3290 0.4235 0.1108 0.070 Uiso 1 1 calc R
H35B H 0.2255 0.4560 0.0942 0.070 Uiso 1 1 calc R
C36 C 0.2143(3) 0.39167(15) 0.05740(16) 0.0554(10) Uani 1 1 d .
H36A H 0.2576 0.3622 0.0618 0.066 Uiso 1 1 calc R
H36B H 0.2285 0.4081 0.0258 0.066 Uiso 1 1 calc R
C37 C 0.0772(3) 0.33879(14) 0.00943(15) 0.0531(10) Uani 1 1 d .
H37A H 0.0035 0.3277 0.0058 0.080 Uiso 1 1 calc R
H37B H 0.1257 0.3122 0.0208 0.080 Uiso 1 1 calc R
H37C H 0.0898 0.3507 -0.0242 0.080 Uiso 1 1 calc R
C38 C 0.0271(3) 0.42083(14) 0.03019(16) 0.0561(10) Uani 1 1 d .
H38A H 0.0714 0.4500 0.0341 0.067 Uiso 1 1 calc R
H38B H -0.0046 0.4171 -0.0071 0.067 Uiso 1 1 calc R
C39 C -0.0591(3) 0.42552(15) 0.06136(15) 0.0555(10) Uani 1 1 d .
H39A H -0.1144 0.4012 0.0496 0.067 Uiso 1 1 calc R
H39B H -0.0926 0.4573 0.0550 0.067 Uiso 1 1 calc R
C40 C -0.1166(3) 0.41500(14) 0.14447(16) 0.0557(10) Uani 1 1 d .
H40A H -0.0934 0.4099 0.1819 0.084 Uiso 1 1 calc R
H40B H -0.1600 0.3879 0.1294 0.084 Uiso 1 1 calc R
H40C H -0.1589 0.4443 0.1387 0.084 Uiso 1 1 calc R
C41 C 0.0494(3) 0.46115(13) 0.14190(16) 0.0531(10) Uani 1 1 d .
H41A H 0.0612 0.4827 0.1134 0.064 Uiso 1 1 calc R
H41B H 0.0099 0.4794 0.1647 0.064 Uiso 1 1 calc R
C42 C 0.1565(3) 0.44702(13) 0.17324(14) 0.0499(9) Uani 1 1 d .
H42A H 0.2036 0.4753 0.1772 0.060 Uiso 1 1 calc R
H42B H 0.1466 0.4373 0.2085 0.060 Uiso 1 1 calc R
C43 C -0.1233(3) 0.11675(14) 0.06111(16) 0.0567(10) Uani 1 1 d .
H43A H -0.0459 0.1125 0.0681 0.085 Uiso 1 1 calc R
H43B H -0.1403 0.1503 0.0528 0.085 Uiso 1 1 calc R
H43C H -0.1549 0.0967 0.0316 0.085 Uiso 1 1 calc R
C44 C -0.2923(3) 0.11069(14) 0.09894(17) 0.0590(11) Uani 1 1 d .
H44A H -0.3078 0.1430 0.0841 0.071 Uiso 1 1 calc R
H44B H -0.3266 0.0873 0.0728 0.071 Uiso 1 1 calc R
C45 C -0.3404(3) 0.10611(15) 0.14672(15) 0.0564(10) Uani 1 1 d .
H45A H -0.3420 0.0721 0.1569 0.068 Uiso 1 1 calc R
H45B H -0.4144 0.1182 0.1397 0.068 Uiso 1 1 calc R
C46 C -0.3364(3) 0.17965(13) 0.19739(15) 0.0501(9) Uani 1 1 d .
H46A H -0.3377 0.2007 0.1674 0.075 Uiso 1 1 calc R
H46B H -0.3013 0.1960 0.2291 0.075 Uiso 1 1 calc R
H46C H -0.4094 0.1714 0.2006 0.075 Uiso 1 1 calc R
C47 C -0.2534(3) 0.10605(14) 0.23874(16) 0.0528(9) Uani 1 1 d .
H47A H -0.3216 0.0929 0.2453 0.063 Uiso 1 1 calc R
H47B H -0.2260 0.1280 0.2678 0.063 Uiso 1 1 calc R
C48 C -0.1760(3) 0.06566(14) 0.24009(17) 0.0561(10) Uani 1 1 d .
H48A H -0.2110 0.0386 0.2193 0.067 Uiso 1 1 calc R
H48B H -0.1533 0.0546 0.2764 0.067 Uiso 1 1 calc R
C49 C 0.0154(3) 0.08599(15) 0.26122(16) 0.0600(11) Uani 1 1 d .
H49A H -0.0046 0.1037 0.2903 0.090 Uiso 1 1 calc R
H49B H 0.0723 0.1030 0.2484 0.090 Uiso 1 1 calc R
H49C H 0.0404 0.0541 0.2731 0.090 Uiso 1 1 calc R
C50 C -0.0546(3) 0.05088(13) 0.17446(15) 0.0520(9) Uani 1 1 d .
H50A H -0.0476 0.0173 0.1864 0.062 Uiso 1 1 calc R
H50B H 0.0149 0.0609 0.1665 0.062 Uiso 1 1 calc R
C51 C -0.1386(3) 0.05338(12) 0.12433(15) 0.0492(9) Uani 1 1 d .
H51A H -0.1104 0.0375 0.0959 0.059 Uiso 1 1 calc R
H51B H -0.2030 0.0358 0.1296 0.059 Uiso 1 1 calc R
Cl1 Cl 0.79590(8) 0.26373(4) 0.06684(4) 0.0570(2) Uani 1 1 d .
Cl2 Cl 0.40218(8) 0.44241(4) 0.35024(4) 0.0558(2) Uani 1 1 d .
Cl3 Cl 0.88331(15) 0.51724(7) 0.48201(8) 0.0529(5) Uani 0.50 1 d P
Cl4 Cl 0.79938(8) 0.41733(4) 0.89879(4) 0.0609(3) Uani 1 1 d .
Cl5 Cl 0.22553(16) 0.07996(7) 0.38831(8) 0.0531(5) Uani 0.50 1 d P
Cu1 Cu 0.33616(3) 0.214721(17) 0.331615(17) 0.04425(11) Uani 1 1 d .
Cu2 Cu 0.07340(4) 0.357910(15) 0.122714(17) 0.04406(11) Uani 1 1 d .
Cu3 Cu -0.12382(3) 0.148218(15) 0.173452(17) 0.04131(10) Uani 1 1 d .
Fe1 Fe 0.24045(4) 0.191455(17) 0.132852(18) 0.03582(11) Uani 1 1 d .
Fe2 Fe -0.03362(4) 0.294026(16) 0.289617(19) 0.03605(11) Uani 1 1 d .
N1 N 0.2988(2) 0.12561(10) 0.13954(12) 0.0456(7) Uani 1 1 d .
N2 N 0.3564(2) 0.10906(11) 0.10210(12) 0.0469(7) Uani 1 1 d .
N3 N 0.3799(2) 0.21459(11) 0.11624(12) 0.0446(7) Uani 1 1 d .
N4 N 0.4256(2) 0.18986(11) 0.08014(12) 0.0461(7) Uani 1 1 d .
N5 N 0.1906(2) 0.18076(10) 0.05631(11) 0.0395(6) Uani 1 1 d .
N6 N 0.2561(2) 0.15737(11) 0.02774(12) 0.0472(7) Uani 1 1 d .
N7 N 0.1483(3) 0.29448(11) 0.12074(13) 0.0511(8) Uani 1 1 d .
N8 N 0.3060(2) 0.20267(11) 0.25346(12) 0.0504(8) Uani 1 1 d .
N9 N 0.0192(3) 0.16156(11) 0.15482(14) 0.0536(8) Uani 1 1 d .
N10 N -0.0892(2) 0.27037(10) 0.35151(11) 0.0405(6) Uani 1 1 d .
N11 N -0.1466(2) 0.30236(11) 0.37705(11) 0.0473(7) Uani 1 1 d .
N12 N 0.0116(2) 0.35456(10) 0.32811(12) 0.0432(7) Uani 1 1 d .
N13 N -0.0544(3) 0.37714(10) 0.35609(12) 0.0478(7) Uani 1 1 d .
N14 N -0.1777(2) 0.32259(11) 0.26377(11) 0.0446(7) Uani 1 1 d .
N15 N -0.2251(2) 0.35057(10) 0.29818(13) 0.0468(7) Uani 1 1 d .
N16 N 0.0356(3) 0.33557(11) 0.18992(13) 0.0504(8) Uani 1 1 d .
N17 N -0.0980(2) 0.20057(11) 0.22686(12) 0.0476(7) Uani 1 1 d .
N18 N 0.1923(2) 0.24767(11) 0.32321(12) 0.0495(7) Uani 1 1 d .
N19 N 0.4561(3) 0.27305(11) 0.32638(13) 0.0525(8) Uani 1 1 d .
N20 N 0.3729(3) 0.22846(11) 0.41215(12) 0.0503(8) Uani 1 1 d .
N21 N 0.4727(3) 0.17084(11) 0.34524(13) 0.0531(8) Uani 1 1 d .
N22 N 0.2104(2) 0.40760(11) 0.15015(13) 0.0506(8) Uani 1 1 d .
N23 N 0.0961(3) 0.37767(11) 0.04852(12) 0.0503(8) Uani 1 1 d .
N24 N -0.0190(3) 0.41956(11) 0.11843(13) 0.0509(8) Uani 1 1 d .
N25 N -0.1681(3) 0.10245(11) 0.10898(14) 0.0557(8) Uani 1 1 d .
N26 N -0.2752(3) 0.13425(11) 0.18980(13) 0.0500(7) Uani 1 1 d .
N27 N -0.0795(3) 0.08150(11) 0.21827(12) 0.0506(8) Uani 1 1 d .
O1 O 0.8986(2) 0.26074(10) 0.05543(11) 0.0581(7) Uani 1 1 d .
O2 O 0.7869(2) 0.23237(9) 0.10771(10) 0.0525(6) Uani 1 1 d .
O3 O 0.7764(2) 0.31045(9) 0.08179(10) 0.0540(7) Uani 1 1 d .
O4 O 0.7209(2) 0.25130(9) 0.02253(10) 0.0528(6) Uani 1 1 d .
O5 O 0.5061(2) 0.43271(9) 0.34189(11) 0.0582(7) Uani 1 1 d .
O6 O 0.3672(2) 0.40439(9) 0.37841(11) 0.0568(7) Uani 1 1 d .
O7 O 0.3324(2) 0.44718(10) 0.30169(11) 0.0603(7) Uani 1 1 d .
O8 O 0.4021(2) 0.48511(10) 0.37878(11) 0.0561(7) Uani 1 1 d .
O9 O 0.8896(4) 0.55312(19) 0.4447(2) 0.0572(13) Uani 0.50 1 d P
O10 O 0.9854(5) 0.5101(2) 0.5124(2) 0.0606(15) Uani 0.50 1 d P
O11 O 0.8472(4) 0.47504(19) 0.4558(2) 0.0607(15) Uani 0.50 1 d P
O12 O 0.8117(4) 0.53122(17) 0.5140(2) 0.0534(13) Uani 0.50 1 d P
O13 O 0.8371(2) 0.45598(10) 0.93217(11) 0.0592(7) Uani 1 1 d .
O14 O 0.7667(2) 0.37964(9) 0.92881(11) 0.0549(7) Uani 1 1 d .
O15 O 0.7112(2) 0.43297(10) 0.86094(11) 0.0616(7) Uani 1 1 d .
O16 O 0.8826(2) 0.40094(10) 0.87329(11) 0.0585(7) Uani 1 1 d .
O17 O 0.2971(4) 0.07948(18) 0.4341(2) 0.0541(13) Uani 0.50 1 d P
O18 O 0.1254(4) 0.07494(19) 0.39887(19) 0.0555(13) Uani 0.50 1 d P
O19 O 0.2466(4) 0.04338(19) 0.3574(2) 0.0623(15) Uani 0.50 1 d P
O20 O 0.2325(5) 0.12216(19) 0.3630(2) 0.0627(15) Uani 0.50 1 d P
O21 O 0.6397(7) 0.3813(3) 0.0304(4) 0.060(2) Uani 0.30 1 d P
H21D H 0.6109 0.3567 0.0424 0.073 Uiso 0.30 1 d PR
H21C H 0.6323 0.3791 -0.0032 0.073 Uiso 0.30 1 d PR
O22 O 0.4883(7) 0.4764(3) 0.0738(4) 0.058(2) Uani 0.30 1 d P
H22D H 0.5250 0.4535 0.0633 0.069 Uiso 0.30 1 d PR
H22C H 0.4966 0.4757 0.1075 0.069 Uiso 0.30 1 d PR
O23 O 0.4761(7) 0.5029(3) 0.2210(3) 0.054(2) Uani 0.30 1 d P
H23B H 0.4512 0.4781 0.2347 0.065 Uiso 0.30 1 d PR
H23C H 0.5396 0.5092 0.2378 0.065 Uiso 0.30 1 d PR
O24 O 0.6502(7) 0.4315(3) 0.4575(3) 0.057(2) Uani 0.30 1 d P
H24D H 0.6270 0.4411 0.4259 0.069 Uiso 0.30 1 d PR
H24C H 0.7191 0.4330 0.4641 0.069 Uiso 0.30 1 d PR
O25 O 0.2621(5) 0.9915(2) 0.2707(3) 0.0545(17) Uani 0.40 1 d P
H25C H 0.2688 1.0099 0.2979 0.065 Uiso 0.40 1 d PR
H25E H 0.1961 0.9911 0.2552 0.065 Uiso 0.40 1 d PR
O26 O 0.507(5) 0.997(2) 0.007(2) 0.067(7) Uani 0.40 1 d P
H26F H 0.4803 0.9967 0.0352 0.081 Uiso 0.40 1 d PR
H26C H 0.4936 1.0249 -0.0082 0.081 Uiso 0.40 1 d PR

loop_
_atom_site_aniso_label
_atom_site_aniso_U_11
_atom_site_aniso_U_22
_atom_site_aniso_U_33
_atom_site_aniso_U_23
_atom_site_aniso_U_13
_atom_site_aniso_U_12
B1 0.041(2) 0.057(3) 0.048(2) -0.021(2) 0.0009(18) 0.0099(19)
B2 0.059(3) 0.055(3) 0.049(3) -0.012(2) 0.019(2) 0.002(2)
C1 0.059(2) 0.059(2) 0.057(2) 0.007(2) 0.005(2) 0.000(2)
C2 0.053(2) 0.0386(19) 0.053(2) 0.0078(16) 0.0087(18) 0.0218(17)
C3 0.054(2) 0.0390(19) 0.056(2) -0.0137(17) 0.0068(18) 0.0185(17)
C4 0.049(2) 0.049(2) 0.054(2) -0.0048(17) 0.0118(18) -0.0089(17)
C5 0.0336(18) 0.052(2) 0.061(2) 0.0121(18) 0.0139(17) -0.0110(16)
C6 0.0322(18) 0.057(2) 0.052(2) 0.0163(18) 0.0171(16) 0.0086(16)
C7 0.041(2) 0.050(2) 0.052(2) -0.0004(17) -0.0017(17) -0.0013(16)
C8 0.048(2) 0.054(2) 0.045(2) 0.0003(17) -0.0127(17) -0.0048(17)
C9 0.054(2) 0.058(2) 0.0339(19) -0.0049(16) 0.0090(16) 0.0111(18)
C10 0.045(2) 0.0415(19) 0.0413(19) -0.0023(15) 0.0136(16) -0.0037(15)
C11 0.0378(18) 0.0480(19) 0.0361(18) -0.0063(15) 0.0019(14) 0.0075(15)
C12 0.0430(19) 0.0324(17) 0.0425(19) -0.0042(14) 0.0096(15) -0.0013(14)
C13 0.059(2) 0.059(2) 0.048(2) 0.0040(18) 0.0091(19) -0.0070(19)
C14 0.054(2) 0.060(2) 0.051(2) 0.0303(19) 0.0090(18) -0.0133(19)
C15 0.054(2) 0.056(2) 0.039(2) 0.0102(17) 0.0164(17) -0.0060(18)
C16 0.050(2) 0.0394(19) 0.058(2) 0.0017(17) 0.0069(18) -0.0046(16)
C17 0.054(2) 0.0367(18) 0.052(2) -0.0017(16) 0.0069(18) -0.0102(16)
C18 0.054(2) 0.046(2) 0.055(2) -0.0077(17) 0.0115(19) -0.0009(18)
C19 0.049(2) 0.060(2) 0.050(2) 0.0046(18) 0.0113(18) 0.0052(18)
C20 0.054(2) 0.061(2) 0.053(2) 0.0119(19) -0.0037(19) 0.0057(19)
C21 0.048(2) 0.054(2) 0.057(2) 0.0082(18) 0.0138(19) 0.0116(18)
C22 0.0435(19) 0.0355(17) 0.045(2) -0.0032(14) 0.0134(16) -0.0011(14)
C23 0.0359(18) 0.0422(18) 0.046(2) -0.0028(15) 0.0130(15) 0.0006(14)
C24 0.0415(19) 0.0416(18) 0.0395(19) -0.0058(14) 0.0083(15) -0.0036(15)
C25 0.056(2) 0.050(2) 0.062(3) -0.0156(19) 0.008(2) -0.0098(18)
C26 0.051(2) 0.060(2) 0.061(3) -0.018(2) -0.006(2) -0.0044(19)
C27 0.060(2) 0.057(2) 0.049(2) -0.0095(18) 0.0250(19) 0.0167(19)
C28 0.056(2) 0.058(2) 0.048(2) 0.0092(18) -0.0037(18) 0.0262(19)
C29 0.054(2) 0.058(2) 0.053(2) 0.0156(19) 0.0004(19) 0.0152(19)
C30 0.062(2) 0.052(2) 0.055(2) -0.0075(18) 0.0035(19) 0.0260(19)
C31 0.057(2) 0.054(2) 0.053(2) -0.0169(18) 0.0167(19) 0.0124(18)
C32 0.049(2) 0.052(2) 0.053(2) 0.0016(17) 0.0263(18) -0.0052(17)
C33 0.058(2) 0.055(2) 0.054(2) 0.0031(18) 0.0277(19) 0.0011(19)
C34 0.052(2) 0.062(3) 0.060(3) 0.009(2) -0.0161(19) 0.0025(19)
C35 0.054(2) 0.061(2) 0.057(2) 0.021(2) 0.0023(19) -0.020(2)
C36 0.055(2) 0.058(2) 0.055(2) 0.0071(19) 0.0122(19) -0.0130(19)
C37 0.054(2) 0.059(2) 0.050(2) -0.0187(18) 0.0203(18) -0.0244(19)
C38 0.058(2) 0.053(2) 0.055(2) 0.0285(19) 0.0061(19) 0.0234(19)
C39 0.059(2) 0.057(2) 0.055(2) 0.0139(19) 0.023(2) 0.0155(19)
C40 0.056(2) 0.055(2) 0.056(2) 0.0104(19) 0.0107(19) 0.0147(19)
C41 0.057(2) 0.045(2) 0.060(2) 0.0047(18) 0.0149(19) 0.0188(18)
C42 0.057(2) 0.0439(19) 0.042(2) -0.0162(16) -0.0102(17) -0.0095(17)
C43 0.054(2) 0.059(2) 0.060(2) -0.031(2) 0.0174(19) -0.0032(19)
C44 0.056(2) 0.050(2) 0.061(3) -0.0095(19) -0.015(2) -0.0147(18)
C45 0.054(2) 0.060(2) 0.051(2) -0.0193(19) -0.0029(18) -0.0108(19)
C46 0.051(2) 0.054(2) 0.052(2) 0.0204(17) 0.0268(18) 0.0076(17)
C47 0.052(2) 0.051(2) 0.057(2) 0.0155(18) 0.0161(19) -0.0037(18)
C48 0.055(2) 0.053(2) 0.062(3) 0.0156(19) 0.014(2) 0.0031(19)
C49 0.055(2) 0.059(2) 0.057(2) 0.0124(19) -0.0159(19) 0.010(2)
C50 0.051(2) 0.045(2) 0.055(2) -0.0095(17) -0.0023(18) 0.0082(17)
C51 0.062(2) 0.0353(18) 0.052(2) -0.0222(16) 0.0151(18) 0.0025(16)
Cl1 0.0561(6) 0.0550(5) 0.0566(6) 0.0012(4) 0.0017(5) 0.0048(4)
Cl2 0.0516(5) 0.0565(6) 0.0599(6) -0.0149(4) 0.0120(5) 0.0011(4)
Cl3 0.0520(11) 0.0593(11) 0.0515(11) -0.0214(9) 0.0202(9) 0.0028(9)
Cl4 0.0610(6) 0.0565(6) 0.0538(6) 0.0145(4) -0.0193(5) -0.0110(5)
Cl5 0.0524(11) 0.0551(11) 0.0532(11) -0.0189(9) 0.0133(9) -0.0166(9)
Cu1 0.0395(2) 0.0562(3) 0.0350(2) -0.00531(19) 0.00128(18) 0.0053(2)
Cu2 0.0592(3) 0.0348(2) 0.0415(2) 0.00357(18) 0.0180(2) 0.00231(19)
Cu3 0.0391(2) 0.0390(2) 0.0468(3) -0.00699(18) 0.01035(19) -0.00904(18)
Fe1 0.0335(2) 0.0389(2) 0.0354(3) -0.0045(2) 0.00700(19) 0.0017(2)
Fe2 0.0398(3) 0.0357(2) 0.0342(3) -0.00272(19) 0.0105(2) -0.0002(2)
N1 0.0489(18) 0.0381(15) 0.0485(18) -0.0007(13) 0.0054(14) 0.0063(13)
N2 0.0397(16) 0.0539(18) 0.0459(18) -0.0083(14) 0.0046(13) 0.0067(14)
N3 0.0355(15) 0.0558(17) 0.0429(16) -0.0065(14) 0.0077(13) 0.0036(14)
N4 0.0353(15) 0.0606(19) 0.0424(17) 0.0035(14) 0.0068(13) 0.0056(14)
N5 0.0340(14) 0.0465(16) 0.0375(15) -0.0084(13) 0.0056(12) 0.0014(12)
N6 0.0476(18) 0.0549(18) 0.0392(17) -0.0099(14) 0.0080(14) 0.0078(14)
N7 0.059(2) 0.0444(17) 0.054(2) -0.0044(14) 0.0222(16) -0.0028(15)
N8 0.0469(18) 0.0579(19) 0.0447(18) -0.0098(14) 0.0037(14) 0.0050(15)
N9 0.0436(18) 0.0562(19) 0.066(2) -0.0077(16) 0.0224(16) -0.0062(15)
N10 0.0413(16) 0.0362(14) 0.0457(17) -0.0003(12) 0.0125(13) -0.0045(12)
N11 0.0449(17) 0.0608(19) 0.0379(16) -0.0033(14) 0.0122(13) -0.0045(14)
N12 0.0474(17) 0.0353(15) 0.0488(18) -0.0056(13) 0.0135(14) -0.0029(13)
N13 0.0532(19) 0.0429(16) 0.0489(18) -0.0085(14) 0.0137(15) -0.0015(14)
N14 0.0420(16) 0.0527(17) 0.0387(16) -0.0026(13) 0.0058(13) 0.0031(14)
N15 0.0398(16) 0.0485(17) 0.0552(19) -0.0071(14) 0.0167(14) 0.0068(13)
N16 0.060(2) 0.0462(17) 0.0523(19) 0.0055(14) 0.0304(16) 0.0081(15)
N17 0.0469(17) 0.0472(17) 0.0486(18) -0.0077(14) 0.0086(14) -0.0058(14)
N18 0.0420(17) 0.0549(18) 0.0493(18) -0.0104(15) 0.0027(14) 0.0054(14)
N19 0.0535(19) 0.0502(18) 0.055(2) 0.0001(15) 0.0128(16) -0.0050(15)
N20 0.0547(19) 0.0563(18) 0.0378(16) -0.0022(14) 0.0026(14) 0.0193(15)
N21 0.0492(18) 0.0540(18) 0.053(2) 0.0034(15) 0.0018(15) 0.0182(15)
N22 0.0490(18) 0.0477(18) 0.0531(19) 0.0000(14) 0.0037(15) -0.0044(14)
N23 0.0510(18) 0.0558(18) 0.0449(18) 0.0078(15) 0.0110(15) -0.0102(15)
N24 0.0502(18) 0.0501(17) 0.057(2) 0.0127(15) 0.0224(15) 0.0073(14)
N25 0.0537(19) 0.0503(18) 0.059(2) -0.0132(15) 0.0007(16) -0.0131(15)
N26 0.0466(18) 0.0541(18) 0.0519(19) 0.0076(15) 0.0164(15) -0.0075(14)
N27 0.0509(18) 0.0466(17) 0.0525(19) 0.0094(14) 0.0045(15) -0.0007(14)
O1 0.0515(16) 0.0635(17) 0.0626(18) -0.0036(14) 0.0188(13) -0.0135(13)
O2 0.0547(16) 0.0554(15) 0.0492(15) -0.0138(12) 0.0140(12) -0.0101(12)
O3 0.0595(16) 0.0512(15) 0.0545(16) 0.0135(12) 0.0185(13) 0.0142(12)
O4 0.0510(15) 0.0540(15) 0.0529(16) 0.0023(12) 0.0081(12) 0.0133(12)
O5 0.0585(17) 0.0559(15) 0.0643(18) -0.0152(13) 0.0223(14) -0.0028(13)
O6 0.0633(17) 0.0527(15) 0.0579(17) 0.0122(13) 0.0203(14) -0.0137(13)
O7 0.0615(17) 0.0576(16) 0.0510(16) -0.0129(13) -0.0180(13) 0.0179(13)
O8 0.0542(16) 0.0600(16) 0.0568(17) -0.0164(13) 0.0168(13) 0.0018(13)
O9 0.060(3) 0.054(3) 0.057(3) 0.016(3) 0.009(3) -0.003(3)
O10 0.060(4) 0.057(4) 0.055(4) -0.018(3) -0.015(3) 0.019(3)
O11 0.062(4) 0.053(3) 0.064(4) -0.022(3) 0.004(3) 0.018(3)
O12 0.058(3) 0.046(3) 0.058(3) -0.015(2) 0.015(3) 0.017(2)
O13 0.0602(17) 0.0566(16) 0.0524(16) 0.0161(13) -0.0122(13) -0.0133(13)
O14 0.0524(16) 0.0556(15) 0.0586(17) 0.0144(13) 0.0152(13) -0.0157(12)
O15 0.0614(17) 0.0541(16) 0.0588(17) 0.0129(13) -0.0170(13) -0.0180(13)
O16 0.0580(17) 0.0617(16) 0.0594(17) -0.0003(13) 0.0203(14) 0.0154(14)
O17 0.060(3) 0.053(3) 0.051(3) 0.014(2) 0.014(3) -0.020(3)
O18 0.062(3) 0.061(3) 0.042(3) -0.016(2) 0.005(2) -0.023(3)
O19 0.057(3) 0.057(3) 0.062(4) -0.013(3) -0.017(3) -0.020(3)
O20 0.060(3) 0.055(3) 0.064(4) -0.018(3) -0.014(3) -0.008(3)
O21 0.059(6) 0.053(5) 0.066(6) 0.023(4) 0.003(5) -0.022(4)
O22 0.054(5) 0.058(5) 0.054(5) 0.013(4) -0.011(4) -0.014(4)
O23 0.056(5) 0.055(5) 0.054(5) 0.013(4) 0.020(4) -0.014(4)
O24 0.061(6) 0.061(5) 0.051(5) 0.005(4) 0.014(4) -0.016(4)
O25 0.057(4) 0.052(4) 0.056(4) 0.016(3) 0.015(3) -0.016(3)
O26 0.072(12) 0.058(11) 0.07(2) -0.015(14) -0.005(15) -0.009(7)

loop_
_atom_type_symbol
_atom_type_description
_atom_type_scat_dispersion_real
_atom_type_scat_dispersion_imag
_atom_type_scat_source
C C 0.0033 0.0016 'International Tables Vol C Tables 4.2.6.8 and 6.1.1.4'
H H 0.0000 0.0000 'International Tables Vol C Tables 4.2.6.8 and 6.1.1.4'
N N 0.0061 0.0033 'International Tables Vol C Tables 4.2.6.8 and 6.1.1.4'
B B 0.0013 0.0007 'International Tables Vol C Tables 4.2.6.8 and 6.1.1.4'
Cl Cl 0.1484 0.1585 'International Tables Vol C Tables 4.2.6.8 and 6.1.1.4'
O O 0.0106 0.0060 'International Tables Vol C Tables 4.2.6.8 and 6.1.1.4'
Fe Fe 0.3463 0.8444 'International Tables Vol C Tables 4.2.6.8 and 6.1.1.4'
Cu Cu 0.3201 1.2651 'International Tables Vol C Tables 4.2.6.8 and 6.1.1.4'

loop_
_geom_angle_atom_site_label_1
_geom_angle_atom_site_label_2
_geom_angle_atom_site_label_3
_geom_angle
_geom_angle_site_symmetry_1
_geom_angle_site_symmetry_3
N4 B1 N2 107.9(3) . .
N4 B1 N6 106.2(3) . .
N2 B1 N6 105.4(3) . .
N4 B1 H100 112.3 . .
N2 B1 H100 112.3 . .
N6 B1 H100 112.3 . .
N11 B2 N13 107.2(3) . .
N11 B2 N15 106.8(3) . .
N13 B2 N15 107.0(3) . .
N11 B2 H101 111.9 . .
N13 B2 H101 111.9 . .
N15 B2 H101 111.9 . .
N1 C1 C2 109.5(3) . .
N1 C1 H1 125.2 . .
C2 C1 H1 125.2 . .
C3 C2 C1 108.8(3) . .
C3 C2 H2 125.6 . .
C1 C2 H2 125.6 . .
C2 C3 N2 105.5(3) . .
C2 C3 H3 127.2 . .
N2 C3 H3 127.2 . .
N3 C4 C5 109.9(3) . .
N3 C4 H4 125.0 . .
C5 C4 H4 125.0 . .
C6 C5 C4 105.2(3) . .
C6 C5 H5 127.4 . .
C4 C5 H5 127.4 . .
N4 C6 C5 110.0(3) . .
N4 C6 H6 125.0 . .
C5 C6 H6 125.0 . .
N5 C7 C8 109.4(3) . .
N5 C7 H7 125.3 . .
C8 C7 H7 125.3 . .
C9 C8 C7 104.8(3) . .
C9 C8 H8 127.6 . .
C7 C8 H8 127.6 . .
N6 C9 C8 109.2(3) . .
N6 C9 H9 125.4 . .
C8 C9 H9 125.4 . .
N7 C10 Fe1 178.6(3) . .
N8 C11 Fe1 176.0(3) . .
N9 C12 Fe1 177.6(3) . .
N10 C13 C14 110.8(3) . .
N10 C13 H13 124.6 . .
C14 C13 H13 124.6 . .
C15 C14 C13 105.7(3) . .
C15 C14 H14 127.2 . .
C13 C14 H14 127.2 . .
C14 C15 N11 108.6(3) . .
C14 C15 H15 125.7 . .
N11 C15 H15 125.7 . .
N12 C16 C17 111.7(3) . .
N12 C16 H16 124.2 . .
C17 C16 H16 124.2 . .
C16 C17 C18 103.9(3) . .
C16 C17 H17 128.0 . .
C18 C17 H17 128.0 . .
N13 C18 C17 108.6(3) . .
N13 C18 H18 125.7 . .
C17 C18 H18 125.7 . .
N14 C19 C20 110.1(3) . .
N14 C19 H19 124.9 . .
C20 C19 H19 124.9 . .
C21 C20 C19 104.9(4) . .
C21 C20 H20 127.5 . .
C19 C20 H20 127.5 . .
N15 C21 C20 109.9(3) . .
N15 C21 H21 125.1 . .
C20 C21 H21 125.1 . .
N16 C22 Fe2 175.8(3) . .
N17 C23 Fe2 177.2(3) . .
N18 C24 Fe2 178.1(3) . .
N19 C25 C26 108.1(3) . .
N19 C25 H25A 110.1 . .
C26 C25 H25A 110.1 . .
N19 C25 H25B 110.1 . .
C26 C25 H25B 110.1 . .
H25A C25 H25B 108.4 . .
N20 C26 C25 115.0(3) . .
N20 C26 H26A 108.5 . .
C25 C26 H26A 108.5 . .
N20 C26 H26B 108.5 . .
C25 C26 H26B 108.5 . .
H26A C26 H26B 107.5 . .
N20 C27 H27A 109.5 . .
N20 C27 H27B 109.5 . .
H27A C27 H27B 109.5 . .
N20 C27 H27C 109.5 . .
H27A C27 H27C 109.5 . .
H27B C27 H27C 109.5 . .
C29 C28 N20 110.2(3) . .
C29 C28 H28A 109.6 . .
N20 C28 H28A 109.6 . .
C29 C28 H28B 109.6 . .
N20 C28 H28B 109.6 . .
H28A C28 H28B 108.1 . .
N21 C29 C28 112.7(3) . .
N21 C29 H29A 109.1 . .
C28 C29 H29A 109.1 . .
N21 C29 H29B 109.1 . .
C28 C29 H29B 109.1 . .
H29A C29 H29B 107.8 . .
N21 C30 H30A 109.5 . .
N21 C30 H30B 109.5 . .
H30A C30 H30B 109.5 . .
N21 C30 H30C 109.5 . .
H30A C30 H30C 109.5 . .
H30B C30 H30C 109.5 . .
C32 C31 N21 111.3(3) . .
C32 C31 H31A 109.4 . .
N21 C31 H31A 109.4 . .
C32 C31 H31B 109.4 . .
N21 C31 H31B 109.4 . .
H31A C31 H31B 108.0 . .
C31 C32 N19 113.3(3) . .
C31 C32 H32A 108.9 . .
N19 C32 H32A 108.9 . .
C31 C32 H32B 108.9 . .
N19 C32 H32B 108.9 . .
H32A C32 H32B 107.7 . .
N19 C33 H33A 109.5 . .
N19 C33 H33B 109.5 . .
H33A C33 H33B 109.5 . .
N19 C33 H33C 109.5 . .
H33A C33 H33C 109.5 . .
H33B C33 H33C 109.5 . .
N22 C34 H34A 109.5 . .
N22 C34 H34B 109.5 . .
H34A C34 H34B 109.5 . .
N22 C34 H34C 109.5 . .
H34A C34 H34C 109.5 . .
H34B C34 H34C 109.5 . .
N22 C35 C36 113.0(3) . .
N22 C35 H35A 109.0 . .
C36 C35 H35A 109.0 . .
N22 C35 H35B 109.0 . .
C36 C35 H35B 109.0 . .
H35A C35 H35B 107.8 . .
C35 C36 N23 115.1(3) . .
C35 C36 H36A 108.5 . .
N23 C36 H36A 108.5 . .
C35 C36 H36B 108.5 . .
N23 C36 H36B 108.5 . .
H36A C36 H36B 107.5 . .
N23 C37 H37A 109.5 . .
N23 C37 H37B 109.5 . .
H37A C37 H37B 109.5 . .
N23 C37 H37C 109.5 . .
H37A C37 H37C 109.5 . .
H37B C37 H37C 109.5 . .
C39 C38 N23 110.0(3) . .
C39 C38 H38A 109.7 . .
N23 C38 H38A 109.7 . .
C39 C38 H38B 109.7 . .
N23 C38 H38B 109.7 . .
H38A C38 H38B 108.2 . .
C38 C39 N24 112.5(3) . .
C38 C39 H39A 109.1 . .
N24 C39 H39A 109.1 . .
C38 C39 H39B 109.1 . .
N24 C39 H39B 109.1 . .
H39A C39 H39B 107.8 . .
N24 C40 H40A 109.5 . .
N24 C40 H40B 109.5 . .
H40A C40 H40B 109.5 . .
N24 C40 H40C 109.5 . .
H40A C40 H40C 109.5 . .
H40B C40 H40C 109.5 . .
C42 C41 N24 114.5(3) . .
C42 C41 H41A 108.6 . .
N24 C41 H41A 108.6 . .
C42 C41 H41B 108.6 . .
N24 C41 H41B 108.6 . .
H41A C41 H41B 107.6 . .
N22 C42 C41 114.5(3) . .
N22 C42 H42A 108.6 . .
C41 C42 H42A 108.6 . .
N22 C42 H42B 108.6 . .
C41 C42 H42B 108.6 . .
H42A C42 H42B 107.6 . .
N25 C43 H43A 109.5 . .
N25 C43 H43B 109.5 . .
H43A C43 H43B 109.5 . .
N25 C43 H43C 109.5 . .
H43A C43 H43C 109.5 . .
H43B C43 H43C 109.5 . .
C45 C44 N25 113.8(3) . .
C45 C44 H44A 108.8 . .
N25 C44 H44A 108.8 . .
C45 C44 H44B 108.8 . .
N25 C44 H44B 108.8 . .
H44A C44 H44B 107.7 . .
C44 C45 N26 109.1(3) . .
C44 C45 H45A 109.9 . .
N26 C45 H45A 109.9 . .
C44 C45 H45B 109.9 . .
N26 C45 H45B 109.9 . .
H45A C45 H45B 108.3 . .
N26 C46 H46A 109.5 . .
N26 C46 H46B 109.5 . .
H46A C46 H46B 109.5 . .
N26 C46 H46C 109.5 . .
H46A C46 H46C 109.5 . .
H46B C46 H46C 109.5 . .
N26 C47 C48 116.2(3) . .
N26 C47 H47A 108.2 . .
C48 C47 H47A 108.2 . .
N26 C47 H47B 108.2 . .
C48 C47 H47B 108.2 . .
H47A C47 H47B 107.4 . .
C47 C48 N27 110.4(3) . .
C47 C48 H48A 109.6 . .
N27 C48 H48A 109.6 . .
C47 C48 H48B 109.6 . .
N27 C48 H48B 109.6 . .
H48A C48 H48B 108.1 . .
N27 C49 H49A 109.5 . .
N27 C49 H49B 109.5 . .
H49A C49 H49B 109.5 . .
N27 C49 H49C 109.5 . .
H49A C49 H49C 109.5 . .
H49B C49 H49C 109.5 . .
N27 C50 C51 114.2(3) . .
N27 C50 H50A 108.7 . .
C51 C50 H50A 108.7 . .
N27 C50 H50B 108.7 . .
C51 C50 H50B 108.7 . .
H50A C50 H50B 107.6 . .
N25 C51 C50 112.4(3) . .
N25 C51 H51A 109.1 . .
C50 C51 H51A 109.1 . .
N25 C51 H51B 109.1 . .
C50 C51 H51B 109.1 . .
H51A C51 H51B 107.9 . .
O1 Cl1 O3 109.67(16) . .
O1 Cl1 O2 109.59(16) . .
O3 Cl1 O2 109.20(14) . .
O1 Cl1 O4 109.53(16) . .
O3 Cl1 O4 109.38(15) . .
O2 Cl1 O4 109.45(15) . .
O8 Cl2 O5 109.70(15) . .
O8 Cl2 O6 109.46(16) . .
O5 Cl2 O6 109.37(16) . .
O8 Cl2 O7 109.40(16) . .
O5 Cl2 O7 109.61(16) . .
O6 Cl2 O7 109.29(17) . .
O11 Cl3 O12 109.5(3) . .
O11 Cl3 O10 110.1(3) . .
O12 Cl3 O10 109.9(3) . .
O11 Cl3 O9 108.6(3) . .
O12 Cl3 O9 109.7(3) . .
O10 Cl3 O9 109.0(4) . .
O11 Cl3 O10 84.3(3) . 3_766
O12 Cl3 O10 139.4(3) . 3_766
O9 Cl3 O10 100.7(3) . 3_766
O13 Cl4 O14 109.16(16) . .
O13 Cl4 O15 109.18(16) . .
O14 Cl4 O15 109.65(16) . .
O13 Cl4 O16 109.51(17) . .
O14 Cl4 O16 109.67(16) . .
O15 Cl4 O16 109.64(17) . .
O19 Cl5 O18 109.7(3) . .
O19 Cl5 O20 109.1(3) . .
O18 Cl5 O20 109.5(3) . .
O19 Cl5 O17 109.8(3) . .
O18 Cl5 O17 108.9(3) . .
O20 Cl5 O17 109.9(3) . .
N18 Cu1 N8 88.03(12) . .
N18 Cu1 N20 93.24(12) . .
N8 Cu1 N20 177.80(14) . .
N18 Cu1 N21 170.41(13) . .
N8 Cu1 N21 94.10(12) . .
N20 Cu1 N21 84.94(12) . .
N18 Cu1 N19 105.94(13) . .
N8 Cu1 N19 93.73(12) . .
N20 Cu1 N19 84.20(13) . .
N21 Cu1 N19 83.28(13) . .
N16 Cu2 N7 86.50(12) . .
N16 Cu2 N24 94.64(12) . .
N7 Cu2 N24 173.03(14) . .
N16 Cu2 N23 173.36(14) . .
N7 Cu2 N23 93.59(13) . .
N24 Cu2 N23 84.49(13) . .
N16 Cu2 N22 102.25(13) . .
N7 Cu2 N22 101.97(13) . .
N24 Cu2 N22 84.53(13) . .
N23 Cu2 N22 84.24(12) . .
N17 Cu3 N9 89.50(13) . .
N17 Cu3 N26 92.03(13) . .
N9 Cu3 N26 177.80(14) . .
N17 Cu3 N25 169.66(14) . .
N9 Cu3 N25 92.42(13) . .
N26 Cu3 N25 85.80(13) . .
N17 Cu3 N27 104.71(13) . .
N9 Cu3 N27 97.40(13) . .
N26 Cu3 N27 83.75(12) . .
N25 Cu3 N27 85.12(13) . .
C12 Fe1 C10 86.56(14) . .
C12 Fe1 C11 86.44(14) . .
C10 Fe1 C11 90.89(14) . .
C12 Fe1 N1 93.49(10) . .
C10 Fe1 N1 179.72(10) . .
C11 Fe1 N1 89.38(10) . .
C12 Fe1 N5 91.18(10) . .
C10 Fe1 N5 90.04(10) . .
C11 Fe1 N5 177.38(11) . .
N1 Fe1 N5 89.69(12) . .
C12 Fe1 N3 177.21(10) . .
C10 Fe1 N3 90.77(10) . .
C11 Fe1 N3 94.42(10) . .
N1 Fe1 N3 89.17(13) . .
N5 Fe1 N3 88.01(12) . .
C23 Fe2 C24 86.95(14) . .
C23 Fe2 C22 88.18(14) . .
C24 Fe2 C22 89.24(14) . .
C23 Fe2 N10 91.74(10) . .
C24 Fe2 N10 94.07(10) . .
C22 Fe2 N10 176.68(10) . .
C23 Fe2 N12 178.70(10) . .
C24 Fe2 N12 92.14(10) . .
C22 Fe2 N12 90.88(10) . .
N10 Fe2 N12 89.25(12) . .
C23 Fe2 N14 91.22(10) . .
C24 Fe2 N14 177.29(10) . .
C22 Fe2 N14 88.70(10) . .
N10 Fe2 N14 87.98(12) . .
N12 Fe2 N14 89.66(12) . .
C1 N1 N2 106.1(2) . .
C1 N1 Fe1 135.2(2) . .
N2 N1 Fe1 118.8(2) . .
C3 N2 N1 110.0(2) . .
C3 N2 B1 130.7(2) . .
N1 N2 B1 119.3(2) . .
C4 N3 N4 106.8(2) . .
C4 N3 Fe1 132.54(18) . .
N4 N3 Fe1 119.0(2) . .
C6 N4 N3 107.9(3) . .
C6 N4 B1 132.1(2) . .
N3 N4 B1 119.5(2) . .
C7 N5 N6 106.8(2) . .
C7 N5 Fe1 133.52(17) . .
N6 N5 Fe1 119.7(2) . .
C9 N6 N5 109.7(2) . .
C9 N6 B1 131.8(2) . .
N5 N6 B1 118.4(2) . .
C10 N7 Cu2 169.2(2) . .
C11 N8 Cu1 173.7(2) . .
C12 N9 Cu3 174.2(3) . .
C13 N10 N11 107.3(2) . .
C13 N10 Fe2 134.79(18) . .
N11 N10 Fe2 117.9(2) . .
C15 N11 N10 107.7(2) . .
C15 N11 B2 132.2(2) . .
N10 N11 B2 120.1(2) . .
C16 N12 N13 106.1(2) . .
C16 N12 Fe2 133.19(18) . .
N13 N12 Fe2 120.7(2) . .
C18 N13 N12 109.7(2) . .
C18 N13 B2 132.3(2) . .
N12 N13 B2 117.9(2) . .
C19 N14 N15 107.0(2) . .
C19 N14 Fe2 134.04(19) . .
N15 N14 Fe2 118.8(2) . .
C21 N15 N14 108.0(3) . .
C21 N15 B2 133.9(2) . .
N14 N15 B2 118.0(2) . .
C22 N16 Cu2 174.2(2) . .
C23 N17 Cu3 168.1(2) . .
C24 N18 Cu1 171.1(2) . .
C25 N19 C33 111.6(2) . .
C25 N19 C32 110.4(2) . .
C33 N19 C32 112.3(2) . .
C25 N19 Cu1 108.80(17) . .
C33 N19 Cu1 112.97(18) . .
C32 N19 Cu1 100.21(15) . .
C27 N20 C26 111.8(2) . .
C27 N20 C28 109.9(2) . .
C26 N20 C28 110.9(2) . .
C27 N20 Cu1 114.00(18) . .
C26 N20 Cu1 100.82(16) . .
C28 N20 Cu1 109.16(15) . .
C29 N21 C30 107.8(2) . .
C29 N21 C31 109.2(2) . .
C30 N21 C31 110.2(2) . .
C29 N21 Cu1 103.97(16) . .
C30 N21 Cu1 113.55(18) . .
C31 N21 Cu1 111.78(17) . .
C34 N22 C35 112.2(2) . .
C34 N22 C42 110.2(2) . .
C35 N22 C42 112.0(2) . .
C34 N22 Cu2 114.10(17) . .
C35 N22 Cu2 106.40(17) . .
C42 N22 Cu2 101.39(16) . .
C37 N23 C38 110.8(3) . .
C37 N23 C36 108.9(2) . .
C38 N23 C36 110.0(2) . .
C37 N23 Cu2 114.35(17) . .
C38 N23 Cu2 109.41(17) . .
C36 N23 Cu2 103.12(17) . .
C39 N24 C41 112.6(2) . .
C39 N24 C40 107.1(2) . .
C41 N24 C40 109.9(2) . .
C39 N24 Cu2 103.50(17) . .
C41 N24 Cu2 109.61(18) . .
C40 N24 Cu2 113.99(16) . .
C51 N25 C43 110.9(2) . .
C51 N25 C44 112.6(2) . .
C43 N25 C44 110.0(2) . .
C51 N25 Cu3 109.54(19) . .
C43 N25 Cu3 114.23(17) . .
C44 N25 Cu3 99.12(16) . .
C47 N26 C45 111.0(2) . .
C47 N26 C46 110.6(2) . .
C45 N26 C46 108.0(2) . .
C47 N26 Cu3 103.87(17) . .
C45 N26 Cu3 110.65(17) . .
C46 N26 Cu3 112.67(16) . .
C49 N27 C50 111.2(2) . .
C49 N27 C48 110.2(2) . .
C50 N27 C48 114.7(2) . .
C49 N27 Cu3 114.65(17) . .
C50 N27 Cu3 98.45(15) . .
C48 N27 Cu3 107.33(16) . .
O10 O10 Cl3 97.6(7) 3_766 .
Cl3 O10 Cl3 147.6(3) . 3_766
H21D O21 H21C 109.5 . .
H22D O22 H22C 109.5 . .
H23B O23 H23C 109.5 . .
H24D O24 H24C 109.5 . .
H25C O25 H25E 109.5 . .
H26F O26 H26C 109.5 . .

loop_
_geom_bond_atom_site_label_1
_geom_bond_atom_site_label_2
_geom_bond_distance
_geom_bond_site_symmetry_2
B1 N4 1.523(4) .
B1 N2 1.549(5) .
B1 N6 1.555(4) .
B1 H100 0.9800 .
B2 N11 1.523(5) .
B2 N13 1.536(5) .
B2 N15 1.547(5) .
B2 H101 0.9800 .
C1 N1 1.325(4) .
C1 C2 1.368(5) .
C1 H1 0.9300 .
C2 C3 1.353(5) .
C2 H2 0.9300 .
C3 N2 1.365(3) .
C3 H3 0.9300 .
C4 N3 1.354(4) .
C4 C5 1.363(5) .
C4 H4 0.9300 .
C5 C6 1.356(5) .
C5 H5 0.9300 .
C6 N4 1.343(3) .
C6 H6 0.9300 .
C7 N5 1.329(4) .
C7 C8 1.409(5) .
C7 H7 0.9300 .
C8 C9 1.354(5) .
C8 H8 0.9300 .
C9 N6 1.330(4) .
C9 H9 0.9300 .
C10 N7 1.123(3) .
C10 Fe1 1.927(3) .
C11 N8 1.136(3) .
C11 Fe1 1.929(3) .
C12 N9 1.129(3) .
C12 Fe1 1.911(3) .
C13 N10 1.310(4) .
C13 C14 1.375(5) .
C13 H13 0.9300 .
C14 C15 1.356(5) .
C14 H14 0.9300 .
C15 N11 1.362(3) .
C15 H15 0.9300 .
C16 N12 1.328(4) .
C16 C17 1.354(5) .
C16 H16 0.9300 .
C17 C18 1.383(5) .
C17 H17 0.9300 .
C18 N13 1.324(4) .
C18 H18 0.9300 .
C19 N14 1.322(4) .
C19 C20 1.401(5) .
C19 H19 0.9300 .
C20 C21 1.355(6) .
C20 H20 0.9300 .
C21 N15 1.345(4) .
C21 H21 0.9300 .
C22 N16 1.127(3) .
C22 Fe2 1.938(3) .
C23 N17 1.136(3) .
C23 Fe2 1.922(3) .
C24 N18 1.149(4) .
C24 Fe2 1.930(4) .
C25 N19 1.434(4) .
C25 C26 1.524(6) .
C25 H25A 0.9700 .
C25 H25B 0.9700 .
C26 N20 1.520(4) .
C26 H26A 0.9700 .
C26 H26B 0.9700 .
C27 N20 1.455(4) .
C27 H27A 0.9600 .
C27 H27B 0.9600 .
C27 H27C 0.9600 .
C28 C29 1.486(5) .
C28 N20 1.525(3) .
C28 H28A 0.9700 .
C28 H28B 0.9700 .
C29 N21 1.480(4) .
C29 H29A 0.9700 .
C29 H29B 0.9700 .
C30 N21 1.484(4) .
C30 H30A 0.9600 .
C30 H30B 0.9600 .
C30 H30C 0.9600 .
C31 C32 1.481(5) .
C31 N21 1.488(4) .
C31 H31A 0.9700 .
C31 H31B 0.9700 .
C32 N19 1.516(3) .
C32 H32A 0.9700 .
C32 H32B 0.9700 .
C33 N19 1.470(4) .
C33 H33A 0.9600 .
C33 H33B 0.9600 .
C33 H33C 0.9600 .
C34 N22 1.448(4) .
C34 H34A 0.9600 .
C34 H34B 0.9600 .
C34 H34C 0.9600 .
C35 N22 1.450(4) .
C35 C36 1.457(6) .
C35 H35A 0.9700 .
C35 H35B 0.9700 .
C36 N23 1.506(4) .
C36 H36A 0.9700 .
C36 H36B 0.9700 .
C37 N23 1.453(3) .
C37 H37A 0.9600 .
C37 H37B 0.9600 .
C37 H37C 0.9600 .
C38 C39 1.461(5) .
C38 N23 1.491(3) .
C38 H38A 0.9700 .
C38 H38B 0.9700 .
C39 N24 1.465(4) .
C39 H39A 0.9700 .
C39 H39B 0.9700 .
C40 N24 1.500(4) .
C40 H40A 0.9600 .
C40 H40B 0.9600 .
C40 H40C 0.9600 .
C41 C42 1.483(5) .
C41 N24 1.487(4) .
C41 H41A 0.9700 .
C41 H41B 0.9700 .
C42 N22 1.458(4) .
C42 H42A 0.9700 .
C42 H42B 0.9700 .
C43 N25 1.491(4) .
C43 H43A 0.9600 .
C43 H43B 0.9600 .
C43 H43C 0.9600 .
C44 C45 1.465(6) .
C44 N25 1.547(4) .
C44 H44A 0.9700 .
C44 H44B 0.9700 .
C45 N26 1.467(4) .
C45 H45A 0.9700 .
C45 H45B 0.9700 .
C46 N26 1.494(4) .
C46 H46A 0.9600 .
C46 H46B 0.9600 .
C46 H46C 0.9600 .
C47 N26 1.456(4) .
C47 C48 1.469(5) .
C47 H47A 0.9700 .
C47 H47B 0.9700 .
C48 N27 1.486(4) .
C48 H48A 0.9700 .
C48 H48B 0.9700 .
C49 N27 1.470(4) .
C49 H49A 0.9600 .
C49 H49B 0.9600 .
C49 H49C 0.9600 .
C50 N27 1.480(4) .
C50 C51 1.505(5) .
C50 H50A 0.9700 .
C50 H50B 0.9700 .
C51 N25 1.433(3) .
C51 H51A 0.9700 .
C51 H51B 0.9700 .
Cl1 O1 1.372(3) .
Cl1 O3 1.373(3) .
Cl1 O2 1.376(3) .
Cl1 O4 1.378(3) .
Cl2 O8 1.382(2) .
Cl2 O5 1.383(3) .
Cl2 O6 1.385(2) .
Cl2 O7 1.390(3) .
Cl3 O11 1.373(5) .
Cl3 O12 1.374(5) .
Cl3 O10 1.384(6) .
Cl3 O9 1.384(5) .
Cl3 O10 1.790(5) 3_766
Cl4 O13 1.390(3) .
Cl4 O14 1.394(2) .
Cl4 O15 1.397(3) .
Cl4 O16 1.402(2) .
Cl5 O19 1.335(6) .
Cl5 O18 1.338(5) .
Cl5 O20 1.338(6) .
Cl5 O17 1.339(5) .
Cu1 N18 1.992(3) .
Cu1 N8 1.996(3) .
Cu1 N20 2.064(3) .
Cu1 N21 2.068(3) .
Cu1 N19 2.216(3) .
Cu2 N16 1.965(3) .
Cu2 N7 1.983(3) .
Cu2 N24 2.042(3) .
Cu2 N23 2.046(3) .
Cu2 N22 2.204(3) .
Cu3 N17 1.970(3) .
Cu3 N9 1.970(3) .
Cu3 N26 2.051(3) .
Cu3 N25 2.068(3) .
Cu3 N27 2.179(3) .
Fe1 N1 1.946(3) .
Fe1 N5 1.968(3) .
Fe1 N3 1.976(3) .
Fe2 N10 1.955(3) .
Fe2 N12 1.962(3) .
Fe2 N14 1.968(3) .
N1 N2 1.379(4) .
N3 N4 1.355(4) .
N5 N6 1.356(4) .
N10 N11 1.374(4) .
N12 N13 1.341(4) .
N14 N15 1.382(4) .
O10 O10 0.967(9) 3_766
O10 Cl3 1.790(5) 3_766
O21 H21D 0.8500 .
O21 H21C 0.8500 .
O22 H22D 0.8498 .
O22 H22C 0.8500 .
O23 H23B 0.8501 .
O23 H23C 0.8500 .
O24 H24D 0.8499 .
O24 H24C 0.8500 .
O25 H25C 0.8502 .
O25 H25E 0.8499 .
O26 H26F 0.8499 .
O26 H26C 0.86 .

loop_
_geom_hbond_atom_site_label_D
_geom_hbond_atom_site_label_H
_geom_hbond_atom_site_label_A
_geom_hbond_distance_DH
_geom_hbond_distance_HA
_geom_hbond_distance_DA
_geom_hbond_angle_DHA
_geom_hbond_site_symmetry_A
O24 H24D O5 0.85 2.41 3.174(10) 150.7 .
O24 H24C O11 0.85 2.02 2.749(10) 143.4 .
O23 H23C O25 0.85 2.58 3.262(11) 138.1 2_645
O25 H25C O19 0.85 1.85 2.674(9) 164.6 1_565
O26 H26F O8 0.85 2.44 2.96(5) 120.5 2_655
O26 H26F O24 0.85 2.45 2.94(8) 116.7 2_655
O26 H26C O24 0.85 2.58 3.08(7) 118.0 4_575
